data_4079069
loop_
_publ_author_name
'Wang, Xiaowu'
'Fr\"ohlich, Roland'
'Daniliuc, Constantin G.'
'Rieger, Bernhard'
'Jonovic, Aleksandra'
'Kehr, Gerald'
'Erker, Gerhard'

_publ_section_title
;
 (&#x201C;Ferrocene-salaldiminato&#x201D;)zirconium Complexes for Ethylene
 Polymerization Catalysis: The Role of the Bulky Substituents
;
_journal_issue 19
_journal_name_full Organometallics
_journal_page_first 6741
_journal_paper_doi 10.1021/om3004509
_journal_volume 31
_journal_year 2012
_chemical_absolute_configuration ad
_chemical_formula_sum 'C17 H26 Fe O2 Si2'
_chemical_formula_weight 374.41
_chemical_name_systematic
; 
 ? 
;
_space_group_IT_number 18
_symmetry_cell_setting orthorhombic
_symmetry_space_group_name_Hall 'P 2 2ab'
_symmetry_space_group_name_H-M 'P 21 21 2'
_atom_sites_solution_hydrogens geom
_atom_sites_solution_primary direct
_atom_sites_solution_secondary difmap
_audit_creation_method SHELXL-97
_cell_angle_alpha 90.00
_cell_angle_beta 90.00
_cell_angle_gamma 90.00
_cell_formula_units_Z 4
_cell_length_a 12.2088(2)
_cell_length_b 19.7299(4)
_cell_length_c 8.14040(10)
_cell_measurement_reflns_used 4086
_cell_measurement_temperature 223(2)
_cell_measurement_theta_max 27.88
_cell_measurement_theta_min 4.08
_cell_volume 1960.85(6)
_computing_cell_refinement 'Collect (Nonius B.V., 1998)'
_computing_data_collection 'Collect (Nonius B.V., 1998)'
_computing_data_reduction 'Denzo-SMN (Otwinowski & Minor, 1997)'
_computing_molecular_graphics 'XP (BrukerAXS, 2000)'
_computing_publication_material 'SHELXL-97 (Sheldrick, 1997)'
_computing_structure_refinement 'SHELXL-97 (Sheldrick, 1997)'
_computing_structure_solution 'SHELXS-97 (Sheldrick, 1990)'
_diffrn_ambient_temperature 223(2)
_diffrn_measured_fraction_theta_full 0.990
_diffrn_measured_fraction_theta_max 0.990
_diffrn_measurement_device_type 'Nonius KappaCCD APEXII'
_diffrn_measurement_method '\w and \f scans'
_diffrn_radiation_monochromator 'Montel mirror'
_diffrn_radiation_source 'rotating anode Nonius FR591'
_diffrn_radiation_type MoK\a
_diffrn_radiation_wavelength 0.71073
_diffrn_reflns_av_R_equivalents 0.046
_diffrn_reflns_av_sigmaI/netI 0.0248
_diffrn_reflns_limit_h_max 16
_diffrn_reflns_limit_h_min -15
_diffrn_reflns_limit_k_max 25
_diffrn_reflns_limit_k_min -25
_diffrn_reflns_limit_l_max 10
_diffrn_reflns_limit_l_min -10
_diffrn_reflns_number 12101
_diffrn_reflns_theta_full 27.87
_diffrn_reflns_theta_max 27.87
_diffrn_reflns_theta_min 4.13
_exptl_absorpt_coefficient_mu 0.895
_exptl_absorpt_correction_T_max 0.9158
_exptl_absorpt_correction_T_min 0.7751
_exptl_absorpt_correction_type multi-scan
_exptl_absorpt_process_details 'Denzo (Otwinowski, Borek, Majewski & Minor, 2003)'
_exptl_crystal_colour red
_exptl_crystal_density_diffrn 1.268
_exptl_crystal_density_method 'not measured'
_exptl_crystal_description needle
_exptl_crystal_F_000 792
_exptl_crystal_size_max 0.30
_exptl_crystal_size_mid 0.17
_exptl_crystal_size_min 0.10
_refine_diff_density_max 0.296
_refine_diff_density_min -0.277
_refine_diff_density_rms 0.046
_refine_ls_abs_structure_details 'Flack H D (1983), Acta Cryst. A39, 876-881'
_refine_ls_abs_structure_Flack 0.07(2)
_refine_ls_extinction_method none
_refine_ls_goodness_of_fit_ref 1.079
_refine_ls_hydrogen_treatment constr
_refine_ls_matrix_type full
_refine_ls_number_parameters 206
_refine_ls_number_reflns 4594
_refine_ls_number_restraints 0
_refine_ls_restrained_S_all 1.079
_refine_ls_R_factor_all 0.0494
_refine_ls_R_factor_gt 0.0423
_refine_ls_shift/su_max 0.001
_refine_ls_shift/su_mean 0.000
_refine_ls_structure_factor_coef Fsqd
_refine_ls_weighting_details 'calc w=1/[\s^2^(Fo^2^)+(0.0220P)^2^+1.8364P] where P=(Fo^2^+2Fc^2^)/3'
_refine_ls_weighting_scheme calc
_refine_ls_wR_factor_gt 0.0884
_refine_ls_wR_factor_ref 0.0947
_reflns_number_gt 4163
_reflns_number_total 4594
_reflns_threshold_expression >2sigma(I)
_cod_data_source_file om3004509_si_005.cif
_cod_data_source_block erk5912
_cod_original_sg_symbol_H-M P21212
_cod_database_code 4079069

loop_
_symmetry_equiv_pos_as_xyz
'x, y, z'
'-x, -y, z'
'-x+1/2, y+1/2, -z'
'x+1/2, -y+1/2, -z'

loop_
_atom_site_label
_atom_site_type_symbol
_atom_site_fract_x
_atom_site_fract_y
_atom_site_fract_z
_atom_site_U_iso_or_equiv
_atom_site_adp_type
_atom_site_occupancy
_atom_site_symmetry_multiplicity
_atom_site_calc_flag
_atom_site_refinement_flags
Fe1 Fe 0.58396(3) 0.24851(3) 0.21366(4) 0.03835(11) Uani 1 1 d .
Si1 Si 0.73876(8) 0.39723(5) 0.25159(11) 0.0469(2) Uani 1 1 d .
Si2 Si 0.74151(8) 0.10191(4) 0.30995(11) 0.0424(2) Uani 1 1 d .
O1 O 0.6751(2) 0.15710(13) -0.0666(3) 0.0592(7) Uani 1 1 d .
H01 H 0.6536 0.1767 -0.1508 0.089 Uiso 1 1 calc R
O2 O 0.6258(3) 0.27335(17) -0.2387(3) 0.0835(10) Uani 1 1 d .
C1 C 0.7208(2) 0.30710(15) 0.1881(4) 0.0377(7) Uani 1 1 d .
C2 C 0.6894(3) 0.27534(17) 0.0329(4) 0.0422(7) Uani 1 1 d .
C3 C 0.6946(3) 0.20361(16) 0.0534(4) 0.0406(7) Uani 1 1 d .
C4 C 0.7227(2) 0.18726(15) 0.2171(4) 0.0361(6) Uani 1 1 d .
C5 C 0.74093(18) 0.25147(16) 0.2962(3) 0.0353(5) Uani 1 1 d .
H5 H 0.7634 0.2563 0.4060 0.042 Uiso 1 1 calc R
C6 C 0.4643(4) 0.1935(3) 0.3250(7) 0.0752(14) Uani 1 1 d .
H6 H 0.4730 0.1496 0.3678 0.090 Uiso 1 1 calc R
C7 C 0.4330(3) 0.2103(3) 0.1633(7) 0.0868(18) Uani 1 1 d .
H7 H 0.4162 0.1798 0.0782 0.104 Uiso 1 1 calc R
C8 C 0.4318(4) 0.2814(4) 0.1540(7) 0.0891(17) Uani 1 1 d .
H8 H 0.4141 0.3069 0.0602 0.107 Uiso 1 1 calc R
C9 C 0.4607(4) 0.3075(3) 0.3039(8) 0.0827(16) Uani 1 1 d .
H9 H 0.4665 0.3537 0.3305 0.099 Uiso 1 1 calc R
C10 C 0.4798(3) 0.2538(4) 0.4091(4) 0.0756(12) Uani 1 1 d .
H10 H 0.5001 0.2576 0.5201 0.091 Uiso 1 1 calc R
C11 C 0.6513(3) 0.3060(2) -0.1179(4) 0.0620(10) Uani 1 1 d .
H11 H 0.6460 0.3534 -0.1228 0.074 Uiso 1 1 calc R
C12 C 0.7113(4) 0.4023(2) 0.4755(5) 0.0688(11) Uani 1 1 d .
H12A H 0.7660 0.3762 0.5345 0.103 Uiso 1 1 calc R
H12B H 0.6391 0.3839 0.4985 0.103 Uiso 1 1 calc R
H12C H 0.7143 0.4492 0.5106 0.103 Uiso 1 1 calc R
C13 C 0.8838(4) 0.4224(2) 0.2139(7) 0.0785(14) Uani 1 1 d .
H13A H 0.8953 0.4684 0.2523 0.118 Uiso 1 1 calc R
H13B H 0.8993 0.4200 0.0972 0.118 Uiso 1 1 calc R
H13C H 0.9323 0.3919 0.2726 0.118 Uiso 1 1 calc R
C14 C 0.6461(4) 0.4561(2) 0.1398(7) 0.0862(16) Uani 1 1 d .
H14A H 0.6523 0.5011 0.1865 0.129 Uiso 1 1 calc R
H14B H 0.5711 0.4403 0.1499 0.129 Uiso 1 1 calc R
H14C H 0.6666 0.4574 0.0247 0.129 Uiso 1 1 calc R
C15 C 0.7123(3) 0.1085(2) 0.5344(4) 0.0574(9) Uani 1 1 d .
H15A H 0.7496 0.1478 0.5791 0.086 Uiso 1 1 calc R
H15B H 0.7381 0.0680 0.5895 0.086 Uiso 1 1 calc R
H15C H 0.6340 0.1132 0.5512 0.086 Uiso 1 1 calc R
C16 C 0.6490(4) 0.03931(19) 0.2103(6) 0.0686(11) Uani 1 1 d .
H16A H 0.5735 0.0501 0.2368 0.103 Uiso 1 1 calc R
H16B H 0.6662 -0.0058 0.2499 0.103 Uiso 1 1 calc R
H16C H 0.6590 0.0410 0.0921 0.103 Uiso 1 1 calc R
C17 C 0.8870(3) 0.0769(2) 0.2748(6) 0.0641(11) Uani 1 1 d .
H17A H 0.9002 0.0725 0.1579 0.096 Uiso 1 1 calc R
H17B H 0.9013 0.0340 0.3286 0.096 Uiso 1 1 calc R
H17C H 0.9350 0.1114 0.3198 0.096 Uiso 1 1 calc R

loop_
_atom_site_aniso_label
_atom_site_aniso_U_11
_atom_site_aniso_U_22
_atom_site_aniso_U_33
_atom_site_aniso_U_23
_atom_site_aniso_U_13
_atom_site_aniso_U_12
Fe1 0.02504(16) 0.0563(2) 0.03374(19) -0.0031(2) -0.00108(14) 0.0003(3)
Si1 0.0461(5) 0.0393(4) 0.0553(5) 0.0030(4) -0.0028(4) 0.0038(4)
Si2 0.0411(5) 0.0379(4) 0.0482(5) -0.0041(4) -0.0006(4) -0.0039(4)
O1 0.0695(17) 0.0702(16) 0.0379(12) -0.0174(12) 0.0039(12) -0.0075(14)
O2 0.112(2) 0.104(2) 0.0350(13) 0.0035(13) -0.0156(14) -0.0063(19)
C1 0.0288(15) 0.0423(15) 0.0419(16) 0.0014(13) -0.0008(12) 0.0014(12)
C2 0.0332(15) 0.0588(19) 0.0345(15) 0.0023(13) 0.0012(12) -0.0007(13)
C3 0.0330(15) 0.0500(17) 0.0389(16) -0.0085(14) 0.0054(13) 0.0004(13)
C4 0.0277(14) 0.0435(15) 0.0371(14) -0.0076(13) 0.0000(12) -0.0028(11)
C5 0.0266(10) 0.0409(12) 0.0385(12) -0.0009(14) -0.0063(10) -0.0007(14)
C6 0.040(2) 0.084(3) 0.102(4) 0.015(3) 0.018(2) -0.009(2)
C7 0.026(2) 0.143(5) 0.092(4) -0.050(4) 0.001(2) -0.025(3)
C8 0.032(2) 0.147(5) 0.088(4) 0.033(4) -0.002(2) 0.013(3)
C9 0.036(2) 0.085(3) 0.127(5) -0.015(4) 0.024(3) 0.015(2)
C10 0.0353(15) 0.141(4) 0.0502(19) -0.012(3) 0.0165(13) -0.002(3)
C11 0.068(2) 0.075(3) 0.0430(19) 0.0090(18) -0.0006(18) 0.004(2)
C12 0.091(3) 0.052(2) 0.064(2) -0.0136(19) 0.005(2) -0.001(2)
C13 0.065(3) 0.062(2) 0.108(4) -0.010(3) 0.005(3) -0.018(2)
C14 0.099(4) 0.056(2) 0.103(4) 0.012(2) -0.028(3) 0.023(2)
C15 0.065(2) 0.060(2) 0.0468(19) 0.0069(17) 0.0030(16) -0.0060(18)
C16 0.074(3) 0.052(2) 0.079(3) -0.009(2) -0.014(2) -0.0161(19)
C17 0.055(2) 0.0506(19) 0.087(3) -0.004(2) 0.003(2) 0.0090(17)

loop_
_atom_type_symbol
_atom_type_description
_atom_type_scat_dispersion_real
_atom_type_scat_dispersion_imag
_atom_type_scat_source
C C 0.0033 0.0016 'International Tables Vol C Tables 4.2.6.8 and 6.1.1.4'
H H 0.0000 0.0000 'International Tables Vol C Tables 4.2.6.8 and 6.1.1.4'
O O 0.0106 0.0060 'International Tables Vol C Tables 4.2.6.8 and 6.1.1.4'
Si Si 0.0817 0.0704 'International Tables Vol C Tables 4.2.6.8 and 6.1.1.4'
Fe Fe 0.3463 0.8444 'International Tables Vol C Tables 4.2.6.8 and 6.1.1.4'

loop_
_geom_angle_atom_site_label_1
_geom_angle_atom_site_label_2
_geom_angle_atom_site_label_3
_geom_angle
C2 Fe1 C8 108.96(18)
C2 Fe1 C5 68.48(11)
C8 Fe1 C5 159.2(2)
C2 Fe1 C6 156.94(19)
C8 Fe1 C6 67.6(2)
C5 Fe1 C6 123.10(17)
C2 Fe1 C7 121.77(18)
C8 Fe1 C7 40.49(19)
C5 Fe1 C7 158.8(2)
C6 Fe1 C7 40.6(2)
C2 Fe1 C9 125.6(2)
C8 Fe1 C9 39.4(2)
C5 Fe1 C9 124.09(19)
C6 Fe1 C9 67.26(18)
C7 Fe1 C9 67.4(2)
C2 Fe1 C10 161.7(2)
C8 Fe1 C10 66.3(2)
C5 Fe1 C10 109.20(12)
C6 Fe1 C10 39.8(2)
C7 Fe1 C10 67.12(19)
C9 Fe1 C10 39.6(2)
C2 Fe1 C1 42.10(13)
C8 Fe1 C1 123.0(2)
C5 Fe1 C1 41.05(12)
C6 Fe1 C1 159.31(18)
C7 Fe1 C1 158.6(2)
C9 Fe1 C1 108.50(18)
C10 Fe1 C1 124.10(18)
C2 Fe1 C3 40.67(13)
C8 Fe1 C3 125.6(2)
C5 Fe1 C3 66.84(11)
C6 Fe1 C3 121.34(19)
C7 Fe1 C3 107.72(17)
C9 Fe1 C3 161.8(2)
C10 Fe1 C3 156.6(2)
C1 Fe1 C3 69.23(13)
C2 Fe1 C4 69.15(13)
C8 Fe1 C4 159.3(2)
C5 Fe1 C4 40.92(11)
C6 Fe1 C4 105.64(17)
C7 Fe1 C4 121.7(2)
C9 Fe1 C4 158.0(2)
C10 Fe1 C4 121.82(18)
C1 Fe1 C4 70.38(10)
C3 Fe1 C4 39.76(13)
C12 Si1 C14 109.7(2)
C12 Si1 C1 107.58(17)
C14 Si1 C1 112.83(19)
C12 Si1 C13 108.6(2)
C14 Si1 C13 109.3(3)
C1 Si1 C13 108.68(18)
C4 Si2 C16 110.43(17)
C4 Si2 C17 107.10(17)
C16 Si2 C17 109.6(2)
C4 Si2 C15 108.14(17)
C16 Si2 C15 110.9(2)
C17 Si2 C15 110.5(2)
C3 O1 H01 109.5
C5 C1 C2 104.4(3)
C5 C1 Si1 122.8(2)
C2 C1 Si1 132.8(2)
C5 C1 Fe1 69.08(15)
C2 C1 Fe1 68.34(17)
Si1 C1 Fe1 127.43(16)
C3 C2 C11 121.9(3)
C3 C2 C1 108.3(3)
C11 C2 C1 129.7(3)
C3 C2 Fe1 71.6(2)
C11 C2 Fe1 121.5(3)
C1 C2 Fe1 69.56(17)
O1 C3 C4 124.4(3)
O1 C3 C2 125.3(3)
C4 C3 C2 110.3(3)
O1 C3 Fe1 128.7(2)
C4 C3 Fe1 70.31(17)
C2 C3 Fe1 67.74(19)
C3 C4 C5 105.0(3)
C3 C4 Si2 128.3(2)
C5 C4 Si2 126.6(2)
C3 C4 Fe1 69.93(18)
C5 C4 Fe1 67.68(15)
Si2 C4 Fe1 129.15(16)
C1 C5 C4 112.0(2)
C1 C5 Fe1 69.87(16)
C4 C5 Fe1 71.40(15)
C1 C5 H5 124.0
C4 C5 H5 124.0
Fe1 C5 H5 126.4
C10 C6 C7 107.3(5)
C10 C6 Fe1 70.4(2)
C7 C6 Fe1 69.7(3)
C10 C6 H6 126.3
C7 C6 H6 126.3
Fe1 C6 H6 125.2
C8 C7 C6 106.7(5)
C8 C7 Fe1 69.5(3)
C6 C7 Fe1 69.7(2)
C8 C7 H7 126.7
C6 C7 H7 126.7
Fe1 C7 H7 125.7
C9 C8 C7 109.0(5)
C9 C8 Fe1 70.8(3)
C7 C8 Fe1 70.0(3)
C9 C8 H8 125.5
C7 C8 H8 125.5
Fe1 C8 H8 125.2
C8 C9 C10 107.9(5)
C8 C9 Fe1 69.8(3)
C10 C9 Fe1 70.2(2)
C8 C9 H9 126.1
C10 C9 H9 126.1
Fe1 C9 H9 125.5
C9 C10 C6 109.2(4)
C9 C10 Fe1 70.2(2)
C6 C10 Fe1 69.8(2)
C9 C10 H10 125.4
C6 C10 H10 125.4
Fe1 C10 H10 126.1
O2 C11 C2 123.3(4)
O2 C11 H11 118.4
C2 C11 H11 118.4
Si1 C12 H12A 109.5
Si1 C12 H12B 109.5
H12A C12 H12B 109.5
Si1 C12 H12C 109.5
H12A C12 H12C 109.5
H12B C12 H12C 109.5
Si1 C13 H13A 109.5
Si1 C13 H13B 109.5
H13A C13 H13B 109.5
Si1 C13 H13C 109.5
H13A C13 H13C 109.5
H13B C13 H13C 109.5
Si1 C14 H14A 109.5
Si1 C14 H14B 109.5
H14A C14 H14B 109.5
Si1 C14 H14C 109.5
H14A C14 H14C 109.5
H14B C14 H14C 109.5
Si2 C15 H15A 109.5
Si2 C15 H15B 109.5
H15A C15 H15B 109.5
Si2 C15 H15C 109.5
H15A C15 H15C 109.5
H15B C15 H15C 109.5
Si2 C16 H16A 109.5
Si2 C16 H16B 109.5
H16A C16 H16B 109.5
Si2 C16 H16C 109.5
H16A C16 H16C 109.5
H16B C16 H16C 109.5
Si2 C17 H17A 109.5
Si2 C17 H17B 109.5
H17A C17 H17B 109.5
Si2 C17 H17C 109.5
H17A C17 H17C 109.5
H17B C17 H17C 109.5

loop_
_geom_bond_atom_site_label_1
_geom_bond_atom_site_label_2
_geom_bond_distance
Fe1 C2 2.025(3)
Fe1 C8 2.026(5)
Fe1 C5 2.032(2)
Fe1 C6 2.033(4)
Fe1 C7 2.033(4)
Fe1 C9 2.040(4)
Fe1 C10 2.040(3)
Fe1 C1 2.042(3)
Fe1 C3 2.076(3)
Fe1 C4 2.081(3)
Si1 C12 1.856(4)
Si1 C14 1.858(4)
Si1 C1 1.865(3)
Si1 C13 1.865(4)
Si2 C4 1.860(3)
Si2 C16 1.860(4)
Si2 C17 1.865(4)
Si2 C15 1.866(3)
O1 C3 1.361(4)
O1 H01 0.8300
O2 C11 1.216(5)
C1 C5 1.428(4)
C1 C2 1.461(5)
C2 C3 1.426(5)
C2 C11 1.445(5)
C3 C4 1.414(5)
C4 C5 1.439(4)
C5 H5 0.9400
C6 C10 1.386(7)
C6 C7 1.410(8)
C6 H6 0.9400
C7 C8 1.405(7)
C7 H7 0.9400
C8 C9 1.371(8)
C8 H8 0.9400
C9 C10 1.382(7)
C9 H9 0.9400
C10 H10 0.9400
C11 H11 0.9400
C12 H12A 0.9700
C12 H12B 0.9700
C12 H12C 0.9700
C13 H13A 0.9700
C13 H13B 0.9700
C13 H13C 0.9700
C14 H14A 0.9700
C14 H14B 0.9700
C14 H14C 0.9700
C15 H15A 0.9700
C15 H15B 0.9700
C15 H15C 0.9700
C16 H16A 0.9700
C16 H16B 0.9700
C16 H16C 0.9700
C17 H17A 0.9700
C17 H17B 0.9700
C17 H17C 0.9700

loop_
_geom_torsion_atom_site_label_1
_geom_torsion_atom_site_label_2
_geom_torsion_atom_site_label_3
_geom_torsion_atom_site_label_4
_geom_torsion
C12 Si1 C1 C5 -29.6(3)
C14 Si1 C1 C5 -150.8(3)
C13 Si1 C1 C5 87.8(3)
C12 Si1 C1 C2 152.3(3)
C14 Si1 C1 C2 31.1(4)
C13 Si1 C1 C2 -90.3(4)
C12 Si1 C1 Fe1 58.0(3)
C14 Si1 C1 Fe1 -63.2(3)
C13 Si1 C1 Fe1 175.4(2)
C2 Fe1 C1 C5 -116.0(2)
C8 Fe1 C1 C5 162.1(3)
C6 Fe1 C1 C5 46.6(5)
C7 Fe1 C1 C5 -163.9(5)
C9 Fe1 C1 C5 121.0(2)
C10 Fe1 C1 C5 80.1(3)
C3 Fe1 C1 C5 -78.17(18)
C4 Fe1 C1 C5 -35.70(16)
C8 Fe1 C1 C2 -81.9(3)
C5 Fe1 C1 C2 116.0(2)
C6 Fe1 C1 C2 162.5(5)
C7 Fe1 C1 C2 -47.9(5)
C9 Fe1 C1 C2 -123.0(3)
C10 Fe1 C1 C2 -164.0(3)
C3 Fe1 C1 C2 37.8(2)
C4 Fe1 C1 C2 80.26(19)
C2 Fe1 C1 Si1 128.1(3)
C8 Fe1 C1 Si1 46.2(3)
C5 Fe1 C1 Si1 -115.9(3)
C6 Fe1 C1 Si1 -69.4(6)
C7 Fe1 C1 Si1 80.2(6)
C9 Fe1 C1 Si1 5.1(3)
C10 Fe1 C1 Si1 -35.9(3)
C3 Fe1 C1 Si1 165.9(2)
C4 Fe1 C1 Si1 -151.6(3)
C5 C1 C2 C3 -1.3(4)
Si1 C1 C2 C3 177.0(2)
Fe1 C1 C2 C3 -61.5(2)
C5 C1 C2 C11 174.6(3)
Si1 C1 C2 C11 -7.1(6)
Fe1 C1 C2 C11 114.5(4)
C5 C1 C2 Fe1 60.11(19)
Si1 C1 C2 Fe1 -121.6(3)
C8 Fe1 C2 C3 -123.0(3)
C5 Fe1 C2 C3 79.1(2)
C6 Fe1 C2 C3 -45.9(5)
C7 Fe1 C2 C3 -80.1(3)
C9 Fe1 C2 C3 -163.6(3)
C10 Fe1 C2 C3 165.2(4)
C1 Fe1 C2 C3 118.4(3)
C4 Fe1 C2 C3 35.0(2)
C8 Fe1 C2 C11 -6.3(4)
C5 Fe1 C2 C11 -164.3(3)
C6 Fe1 C2 C11 70.8(6)
C7 Fe1 C2 C11 36.5(4)
C9 Fe1 C2 C11 -47.0(4)
C10 Fe1 C2 C11 -78.1(6)
C1 Fe1 C2 C11 -124.9(4)
C3 Fe1 C2 C11 116.7(4)
C4 Fe1 C2 C11 151.7(3)
C8 Fe1 C2 C1 118.6(3)
C5 Fe1 C2 C1 -39.39(17)
C6 Fe1 C2 C1 -164.3(4)
C7 Fe1 C2 C1 161.4(3)
C9 Fe1 C2 C1 77.9(3)
C10 Fe1 C2 C1 46.8(5)
C3 Fe1 C2 C1 -118.4(3)
C4 Fe1 C2 C1 -83.43(17)
C11 C2 C3 O1 6.4(6)
C1 C2 C3 O1 -177.3(3)
Fe1 C2 C3 O1 122.5(3)
C11 C2 C3 C4 -173.5(3)
C1 C2 C3 C4 2.8(4)
Fe1 C2 C3 C4 -57.3(2)
C11 C2 C3 Fe1 -116.1(3)
C1 C2 C3 Fe1 60.2(2)
C2 Fe1 C3 O1 -118.2(4)
C8 Fe1 C3 O1 -40.9(4)
C5 Fe1 C3 O1 158.4(3)
C6 Fe1 C3 O1 42.6(4)
C7 Fe1 C3 O1 0.3(4)
C9 Fe1 C3 O1 -71.1(7)
C10 Fe1 C3 O1 73.5(5)
C1 Fe1 C3 O1 -157.2(3)
C4 Fe1 C3 O1 118.8(4)
C2 Fe1 C3 C4 123.0(3)
C8 Fe1 C3 C4 -159.7(3)
C5 Fe1 C3 C4 39.58(18)
C6 Fe1 C3 C4 -76.2(3)
C7 Fe1 C3 C4 -118.6(3)
C9 Fe1 C3 C4 170.1(5)
C10 Fe1 C3 C4 -45.4(4)
C1 Fe1 C3 C4 83.93(18)
C8 Fe1 C3 C2 77.3(3)
C5 Fe1 C3 C2 -83.4(2)
C6 Fe1 C3 C2 160.8(2)
C7 Fe1 C3 C2 118.4(3)
C9 Fe1 C3 C2 47.1(6)
C10 Fe1 C3 C2 -168.4(3)
C1 Fe1 C3 C2 -39.1(2)
C4 Fe1 C3 C2 -123.0(3)
O1 C3 C4 C5 177.1(3)
C2 C3 C4 C5 -3.1(4)
Fe1 C3 C4 C5 -58.91(18)
O1 C3 C4 Si2 0.6(5)
C2 C3 C4 Si2 -179.5(2)
Fe1 C3 C4 Si2 124.6(3)
O1 C3 C4 Fe1 -124.0(3)
C2 C3 C4 Fe1 55.8(2)
C16 Si2 C4 C3 -32.0(4)
C17 Si2 C4 C3 87.3(3)
C15 Si2 C4 C3 -153.5(3)
C16 Si2 C4 C5 152.3(3)
C17 Si2 C4 C5 -88.4(3)
C15 Si2 C4 C5 30.7(3)
C16 Si2 C4 Fe1 62.6(3)
C17 Si2 C4 Fe1 -178.1(2)
C15 Si2 C4 Fe1 -59.0(2)
C2 Fe1 C4 C3 -35.8(2)
C8 Fe1 C4 C3 52.8(6)
C5 Fe1 C4 C3 -116.6(3)
C6 Fe1 C4 C3 120.5(2)
C7 Fe1 C4 C3 79.5(3)
C9 Fe1 C4 C3 -171.7(5)
C10 Fe1 C4 C3 160.6(2)
C1 Fe1 C4 C3 -80.8(2)
C2 Fe1 C4 C5 80.81(18)
C8 Fe1 C4 C5 169.4(5)
C6 Fe1 C4 C5 -122.9(2)
C7 Fe1 C4 C5 -163.9(2)
C9 Fe1 C4 C5 -55.2(5)
C10 Fe1 C4 C5 -82.8(2)
C1 Fe1 C4 C5 35.81(16)
C3 Fe1 C4 C5 116.6(3)
C2 Fe1 C4 Si2 -159.4(2)
C8 Fe1 C4 Si2 -70.8(6)
C5 Fe1 C4 Si2 119.8(3)
C6 Fe1 C4 Si2 -3.1(3)
C7 Fe1 C4 Si2 -44.1(3)
C9 Fe1 C4 Si2 64.6(5)
C10 Fe1 C4 Si2 37.0(3)
C1 Fe1 C4 Si2 155.6(3)
C3 Fe1 C4 Si2 -123.6(3)
C2 C1 C5 C4 -0.6(3)
Si1 C1 C5 C4 -179.1(2)
Fe1 C1 C5 C4 59.05(18)
C2 C1 C5 Fe1 -59.6(2)
Si1 C1 C5 Fe1 121.9(2)
C3 C4 C5 C1 2.2(3)
Si2 C4 C5 C1 178.8(2)
Fe1 C4 C5 C1 -58.17(18)
C3 C4 C5 Fe1 60.4(2)
Si2 C4 C5 Fe1 -123.0(2)
C2 Fe1 C5 C1 40.38(18)
C8 Fe1 C5 C1 -46.5(5)
C6 Fe1 C5 C1 -162.2(2)
C7 Fe1 C5 C1 163.7(4)
C9 Fe1 C5 C1 -78.8(3)
C10 Fe1 C5 C1 -120.3(3)
C3 Fe1 C5 C1 84.48(19)
C4 Fe1 C5 C1 122.9(2)
C2 Fe1 C5 C4 -82.57(19)
C8 Fe1 C5 C4 -169.4(5)
C6 Fe1 C5 C4 74.9(3)
C7 Fe1 C5 C4 40.7(5)
C9 Fe1 C5 C4 158.2(3)
C10 Fe1 C5 C4 116.8(3)
C1 Fe1 C5 C4 -122.9(2)
C3 Fe1 C5 C4 -38.46(18)
C2 Fe1 C6 C10 -165.3(4)
C8 Fe1 C6 C10 -79.5(3)
C5 Fe1 C6 C10 80.2(3)
C7 Fe1 C6 C10 -117.9(4)
C9 Fe1 C6 C10 -36.6(3)
C1 Fe1 C6 C10 45.5(6)
C3 Fe1 C6 C10 161.5(3)
C4 Fe1 C6 C10 121.3(3)
C2 Fe1 C6 C7 -47.4(6)
C8 Fe1 C6 C7 38.5(3)
C5 Fe1 C6 C7 -161.8(3)
C9 Fe1 C6 C7 81.3(4)
C10 Fe1 C6 C7 117.9(4)
C1 Fe1 C6 C7 163.5(4)
C3 Fe1 C6 C7 -80.6(4)
C4 Fe1 C6 C7 -120.8(3)
C10 C6 C7 C8 0.7(5)
Fe1 C6 C7 C8 -60.0(4)
C10 C6 C7 Fe1 60.6(3)
C2 Fe1 C7 C8 -82.1(4)
C5 Fe1 C7 C8 164.0(3)
C6 Fe1 C7 C8 117.7(5)
C9 Fe1 C7 C8 36.8(4)
C10 Fe1 C7 C8 79.8(4)
C1 Fe1 C7 C8 -46.3(7)
C3 Fe1 C7 C8 -124.5(4)
C4 Fe1 C7 C8 -165.8(3)
C2 Fe1 C7 C6 160.2(3)
C8 Fe1 C7 C6 -117.7(5)
C5 Fe1 C7 C6 46.3(6)
C9 Fe1 C7 C6 -80.9(3)
C10 Fe1 C7 C6 -37.9(3)
C1 Fe1 C7 C6 -164.0(4)
C3 Fe1 C7 C6 117.8(3)
C4 Fe1 C7 C6 76.5(3)
C6 C7 C8 C9 -0.2(6)
Fe1 C7 C8 C9 -60.3(4)
C6 C7 C8 Fe1 60.1(3)
C2 Fe1 C8 C9 -123.4(3)
C5 Fe1 C8 C9 -44.2(6)
C6 Fe1 C8 C9 81.0(3)
C7 Fe1 C8 C9 119.5(5)
C10 Fe1 C8 C9 37.6(3)
C1 Fe1 C8 C9 -78.8(4)
C3 Fe1 C8 C9 -165.6(3)
C4 Fe1 C8 C9 155.6(4)
C2 Fe1 C8 C7 117.1(4)
C5 Fe1 C8 C7 -163.8(3)
C6 Fe1 C8 C7 -38.5(3)
C9 Fe1 C8 C7 -119.5(5)
C10 Fe1 C8 C7 -81.9(4)
C1 Fe1 C8 C7 161.6(3)
C3 Fe1 C8 C7 74.8(4)
C4 Fe1 C8 C7 36.0(7)
C7 C8 C9 C10 -0.3(6)
Fe1 C8 C9 C10 -60.1(3)
C7 C8 C9 Fe1 59.8(4)
C2 Fe1 C9 C8 76.0(4)
C5 Fe1 C9 C8 162.6(3)
C6 Fe1 C9 C8 -81.9(4)
C7 Fe1 C9 C8 -37.7(3)
C10 Fe1 C9 C8 -118.7(4)
C1 Fe1 C9 C8 119.8(3)
C3 Fe1 C9 C8 40.1(7)
C4 Fe1 C9 C8 -156.9(4)
C2 Fe1 C9 C10 -165.3(3)
C8 Fe1 C9 C10 118.7(4)
C5 Fe1 C9 C10 -78.7(3)
C6 Fe1 C9 C10 36.8(3)
C7 Fe1 C9 C10 81.0(3)
C1 Fe1 C9 C10 -121.5(3)
C3 Fe1 C9 C10 158.8(5)
C4 Fe1 C9 C10 -38.3(6)
C8 C9 C10 C6 0.7(4)
Fe1 C9 C10 C6 -59.1(2)
C8 C9 C10 Fe1 59.9(3)
C7 C6 C10 C9 -0.9(4)
Fe1 C6 C10 C9 59.4(2)
C7 C6 C10 Fe1 -60.2(3)
C2 Fe1 C10 C9 41.3(6)
C8 Fe1 C10 C9 -37.4(3)
C5 Fe1 C10 C9 120.7(3)
C6 Fe1 C10 C9 -120.3(4)
C7 Fe1 C10 C9 -81.7(3)
C1 Fe1 C10 C9 77.5(3)
C3 Fe1 C10 C9 -163.5(4)
C4 Fe1 C10 C9 164.2(3)
C2 Fe1 C10 C6 161.6(4)
C8 Fe1 C10 C6 82.8(3)
C5 Fe1 C10 C6 -119.0(3)
C7 Fe1 C10 C6 38.6(3)
C9 Fe1 C10 C6 120.3(4)
C1 Fe1 C10 C6 -162.3(3)
C3 Fe1 C10 C6 -43.2(5)
C4 Fe1 C10 C6 -75.6(3)
C3 C2 C11 O2 -3.2(6)
C1 C2 C11 O2 -178.7(4)
Fe1 C2 C11 O2 -90.0(5)
